data_1559086
loop_
_publ_author_name
'S\/otofte, Inger'
'Crossland, Ingolf'

_publ_section_title
;
 The Crystal Structures of 2-Phenyl-3,3-dimethyl-1,1-dichlorocyclopropane
 (I), 2-p-Chlorophenyl-3,3-dimethyl-1,1-dichlorocyclopropane (II) and
 2-p-Chlorophenyl-3,3-dimethyl-1,1-dimethoxycyclopropane (III)
;
_journal_name_full 'Acta Chemica Scandinavica'
_journal_page_first 131
_journal_page_last 137
_journal_paper_doi 10.3891/acta.chem.scand.46-0131
_journal_volume 46
_journal_year 1992
_chemical_formula_sum 'C11 H12 Cl2'
_chemical_formula_weight 215.1
_chemical_name_common
;
2-Phenyl-3,3-dimethyl-1,1-dichlorocyclopropane
;
_space_group_IT_number 2
_space_group_name_Hall '-I 1'
_space_group_name_H-M_alt 'I -1'
_symmetry_cell_setting triclinic
_symmetry_Int_Tables_number 2
_symmetry_space_group_name_Hall '-I 1'
_symmetry_space_group_name_H-M 'I -1'
_cell_angle_alpha 90.70(3)
_cell_angle_beta 97.31(4)
_cell_angle_gamma 89.66(2)
_cell_formula_units_Z 4
_cell_length_a 12.268(5)
_cell_length_b 6.774(2)
_cell_length_c 12.408(6)
_cell_volume 1022.7(7)
_diffrn_ambient_temperature 123
_diffrn_radiation_probe x-ray
_diffrn_radiation_type MoK\a
_diffrn_radiation_wavelength 0.71069
_exptl_absorpt_coefficient_mu 0.586
_exptl_crystal_density_diffrn 1.40
_exptl_crystal_F_000 448
_refine_ls_number_parameters 166
_refine_ls_number_reflns 2471
_refine_ls_R_factor_gt 0.043
_refine_ls_wR_factor_gt 0.055
_cod_data_source_file Acta-Chem-Scand-1992-46-131-1.cif
_cod_data_source_block 1
_cod_database_code 1559086

loop_
_space_group_symop_id
_space_group_symop_operation_xyz
1 x,y,z
2 -x,-y,-z
3 1/2+x,1/2+y,1/2+z
4 1/2-x,1/2-y,1/2-z

loop_
_atom_site_label
_atom_site_type_symbol
_atom_site_thermal_displace_type
_atom_site_fract_x
_atom_site_fract_y
_atom_site_fract_z
_atom_site_occupancy
_atom_site_U_iso_or_equiv
_atom_site_calc_flag
_atom_site_refinement_flags
_atom_site_disorder_assembly
_atom_site_disorder_group
Cl1 Cl Uiso 0.40740(3) 0.25240(5) 0.32270(3) 1.000 0.0171(1) . . . .
Cl2 Cl Uiso 0.49350(2) 0.18210(5) 0.11950(3) 1.000 0.0151(1) . . . .
C1 C Uiso 0.43460(10) 0.0724(2) 0.22530(10) 1.000 0.0113(3) . . . .
C2 C Uiso 0.35410(10) -0.0948(2) 0.20230(10) 1.000 0.0108(3) . . . .
C3 C Uiso 0.47000(10) -0.1334(2) 0.26050(10) 1.000 0.0112(3) . . . .
C4 C Uiso 0.48090(10) -0.1842(2) 0.38130(10) 1.000 0.0137(4) . . . .
C5 C Uiso 0.55540(10) -0.2377(2) 0.19970(10) 1.000 0.0132(4) . . . .
C6 C Uiso 0.31280(10) -0.1673(2) 0.09040(10) 1.000 0.0103(3) . . . .
C7 C Uiso 0.25640(10) -0.0402(2) 0.01460(10) 1.000 0.0136(4) . . . .
C8 C Uiso 0.21020(10) -0.1113(2) -0.08670(10) 1.000 0.0162(4) . . . .
C9 C Uiso 0.22040(10) -0.3101(2) -0.1136(2) 1.000 0.0167(4) . . . .
C10 C Uiso 0.27660(10) -0.4374(2) -0.03900(10) 1.000 0.0146(4) . . . .
C11 C Uiso 0.32250(10) -0.3664(2) 0.06250(10) 1.000 0.0127(3) . . . .
H1 H Uiso 0.302(2) -0.097(3) 0.249(2) 1.000 0.013(4) . . . .
H2 H Uiso 0.474(2) -0.312(4) 0.386(2) 1.000 0.037(6) . . . .
H3 H Uiso 0.540(2) -0.156(4) 0.409(2) 1.000 0.038(6) . . . .
H4 H Uiso 0.417(2) -0.131(4) 0.413(2) 1.000 0.030(6) . . . .
H5 H Uiso 0.550(2) -0.373(4) 0.206(2) 1.000 0.033(6) . . . .
H6 H Uiso 0.618(2) -0.205(4) 0.224(2) 1.000 0.032(6) . . . .
H7 H Uiso 0.549(2) -0.197(3) 0.125(2) 1.000 0.029(5) . . . .
H8 H Uiso 0.241(2) 0.093(4) 0.032(2) 1.000 0.034(6) . . . .
H9 H Uiso 0.170(2) -0.020(4) -0.141(2) 1.000 0.028(5) . . . .
H10 H Uiso 0.188(2) -0.346(3) -0.180(2) 1.000 0.028(5) . . . .
H11 H Uiso 0.284(2) -0.570(3) -0.057(2) 1.000 0.028(5) . . . .
H12 H Uiso 0.352(2) -0.457(3) 0.117(2) 1.000 0.024(5) . . . .

loop_
_atom_type_symbol
_atom_type_description
_atom_type_scat_dispersion_real
_atom_type_scat_dispersion_imag
_atom_type_scat_source
C C 0.0033 0.0016 ' International Tables Vol C Tables 4.2.6.8 and 6.1.1.4'
H H 0.0000 0.0000 ' International Tables Vol C Tables 4.2.6.8 and 6.1.1.4'
Cl Cl 0.1484 0.1585 ' International Tables Vol C Tables 4.2.6.8 and 6.1.1.4'

loop_
_geom_angle_atom_site_label_1
_geom_angle_atom_site_label_2
_geom_angle_atom_site_label_3
_geom_angle
_geom_angle_site_symmetry_1
_geom_angle_site_symmetry_2
_geom_angle_site_symmetry_3
_geom_angle_publ_flag
Cl1 C1 Cl2 110.35(8) . . . yes
Cl1 C1 C2 117.76(10) . . . yes
Cl1 C1 C3 120.27(10) . . . yes
Cl2 C1 C2 120.59(10) . . . yes
Cl2 C1 C3 119.26(10) . . . yes
C2 C1 C3 61.05(9) . . . no
C1 C2 C3 59.57(9) . . . no
C1 C2 C6 123.56(12) . . . no
C3 C2 C6 124.58(12) . . . no
C1 C3 C2 59.38(9) . . . no
C1 C3 C4 119.18(12) . . . no
C1 C3 C5 117.67(11) . . . no
C2 C3 C4 117.50(11) . . . no
C2 C3 C5 119.78(11) . . . no
C4 C3 C5 113.30(11) . . . no
C2 C6 C7 120.49(12) . . . no
C2 C6 C11 120.53(12) . . . no
C7 C6 C11 118.80(12) . . . no
C6 C7 C8 120.51(13) . . . no
C7 C8 C9 120.17(15) . . . no
C8 C9 C10 119.75(18) . . . no
C9 C10 C11 120.08(14) . . . no
C6 C11 C10 120.69(12) . . . no
C1 C2 H1 113.2(14) . . . no
C3 C2 H1 112.2(15) . . . no
C6 C2 H1 113.4(15) . . . no
C3 C4 H2 107.6(16) . . . no
C3 C4 H3 109.4(18) . . . no
C3 C4 H4 109.4(14) . . . no
H2 C4 H3 108(3) . . . no
H2 C4 H4 104(2) . . . no
H3 C4 H4 118(2) . . . no
C3 C5 H5 110.2(15) . . . no
C3 C5 H6 111.4(18) . . . no
C3 C5 H7 111.3(14) . . . no
H5 C5 H6 108(2) . . . no
H5 C5 H7 112(2) . . . no
H6 C5 H7 103(2) . . . no
C6 C7 H8 122.1(15) . . . no
C8 C7 H8 117.1(15) . . . no
C7 C8 H9 120.4(15) . . . no
C9 C8 H9 119.4(15) . . . no
C8 C9 H10 115.4(13) . . . no
C10 C9 H10 124.8(13) . . . no
C9 C10 H11 119.9(15) . . . no
C11 C10 H11 120.0(15) . . . no
C6 C11 H12 119.1(13) . . . no
C10 C11 H12 119.7(13) . . . no

loop_
_geom_bond_atom_site_label_1
_geom_bond_atom_site_label_2
_geom_bond_distance
_geom_bond_site_symmetry_1
_geom_bond_site_symmetry_2
_geom_bond_publ_flag
Cl1 C1 1.7665(16) . . yes
Cl2 C1 1.7519(16) . . yes
C1 C2 1.508(2) . . no
C1 C3 1.511(2) . . no
C2 C3 1.5331(19) . . no
C2 C6 1.4943(19) . . no
C3 C4 1.5310(19) . . no
C3 C5 1.5314(19) . . no
C6 C7 1.3970(19) . . no
C6 C11 1.397(2) . . no
C7 C8 1.3929(19) . . no
C8 C9 1.392(2) . . no
C9 C10 1.388(2) . . no
C10 C11 1.3937(19) . . no
C2 H1 0.92(2) . . no
C4 H2 0.87(3) . . no
C4 H3 0.79(3) . . no
C4 H4 0.99(3) . . no
C5 H5 0.92(3) . . no
C5 H6 0.82(3) . . no
C5 H7 0.96(2) . . no
C7 H8 0.95(3) . . no
C8 H9 1.00(3) . . no
C9 H10 0.90(2) . . no
C10 H11 0.93(2) . . no
C11 H12 0.95(2) . . no

loop_
_geom_hbond_atom_site_label_D
_geom_hbond_atom_site_label_H
_geom_hbond_atom_site_label_A
_geom_hbond_distance_DH
_geom_hbond_distance_HA
_geom_hbond_distance_DA
_geom_hbond_angle_DHA
_geom_hbond_site_symmetry_A
_geom_hbond_publ_flag
C5 H7 Cl2 0.96(2) 2.65(2) 3.083(2) 107.6(15) . yes

loop_
_geom_torsion_atom_site_label_1
_geom_torsion_atom_site_label_2
_geom_torsion_atom_site_label_3
_geom_torsion_atom_site_label_4
_geom_torsion
_geom_torsion_site_symmetry_1
_geom_torsion_site_symmetry_2
_geom_torsion_site_symmetry_3
_geom_torsion_site_symmetry_4
_geom_torsion_publ_flag
Cl1 C1 C2 C3 -111.09(11) . . . . no
Cl1 C1 C2 C6 135.31(12) . . . . no
Cl2 C1 C2 C3 108.77(12) . . . . no
Cl2 C1 C2 C6 -4.83(18) . . . . no
C3 C1 C2 C6 -113.60(14) . . . . no
Cl1 C1 C3 C2 107.07(11) . . . . no
Cl1 C1 C3 C4 0.57(16) . . . . no
Cl1 C1 C3 C5 -142.98(11) . . . . no
Cl2 C1 C3 C2 -110.90(11) . . . . no
Cl2 C1 C3 C4 142.60(11) . . . . no
Cl2 C1 C3 C5 -0.94(16) . . . . no
C2 C1 C3 C4 -106.50(13) . . . . no
C2 C1 C3 C5 109.96(13) . . . . no
C1 C2 C3 C4 109.30(13) . . . . no
C1 C2 C3 C5 -106.44(13) . . . . no
C6 C2 C3 C1 111.94(15) . . . . no
C6 C2 C3 C4 -138.76(13) . . . . no
C6 C2 C3 C5 5.5(2) . . . . no
C1 C2 C6 C7 -59.50(18) . . . . no
C1 C2 C6 C11 125.42(14) . . . . no
C3 C2 C6 C7 -133.18(14) . . . . no
C3 C2 C6 C11 51.74(18) . . . . no
C2 C6 C7 C8 -174.81(12) . . . . no
C11 C6 C7 C8 0.36(19) . . . . no
C2 C6 C11 C10 175.03(12) . . . . no
C7 C6 C11 C10 -0.14(19) . . . . no
C6 C7 C8 C9 -0.4(2) . . . . no
C7 C8 C9 C10 0.1(2) . . . . no
C8 C9 C10 C11 0.09(19) . . . . no
C9 C10 C11 C6 -0.09(19) . . . . no
